data_7720277
loop_
_publ_author_name
'Mortensen, Sabina Svava'
'S&#xf8;rensen, Thomas Just'

_publ_section_title
;
 Eu<sup>3+</sup> doped Y<sup>3+</sup> dipicolinate crystals: differences
 in the luminescence spectra and concentration quenching of
 Eu<sup>3+</sup> luminescence.
;
_journal_issue 12
_journal_name_full 'Dalton transactions (Cambridge, England : 2003)'
_journal_page_first 4988
_journal_page_last 4996
_journal_paper_doi 10.1039/d5dt02952j
_journal_volume 55
_journal_year 2026
_chemical_formula_moiety 'C42 H30 N6 Na2 O30 Tm2, 6(H2 O), 4(C H6 N3)'
_chemical_formula_sum 'C46 H66 N18 Na2 O36 Tm2'
_chemical_formula_weight 1831.00
_space_group_crystal_system triclinic
_space_group_IT_number 2
_space_group_name_Hall '-P 1'
_space_group_name_H-M_alt 'P -1'
_atom_sites_solution_hydrogens mixed
_atom_sites_solution_primary dual
_audit_creation_date 2026-01-05
_audit_creation_method
;
Olex2 1.5
(compiled 2025.07.13 svn.rb7424aed for OlexSys, GUI svn.r7314)
;
_audit_update_record
;
2026-01-07 deposited with the CCDC.	2026-02-20 downloaded from the CCDC.
;
_cell_angle_alpha 89.499(2)
_cell_angle_beta 74.919(2)
_cell_angle_gamma 77.631(2)
_cell_formula_units_Z 1
_cell_length_a 11.7173(6)
_cell_length_b 11.8564(5)
_cell_length_c 12.3481(6)
_cell_measurement_reflns_used 9893
_cell_measurement_temperature 100.00
_cell_measurement_theta_max 39.413
_cell_measurement_theta_min 2.982
_cell_volume 1615.92(13)
_computing_cell_refinement 'SAINT V8.40B (?, 2016)'
_computing_data_collection 'Bruker APEX 5'
_computing_data_reduction 'SAINT V8.40B (?, 2016)'
_computing_molecular_graphics 'Olex2 1.5 (Dolomanov et al., 2009)'
_computing_publication_material 'Olex2 1.5 (Dolomanov et al., 2009)'
_computing_structure_refinement 'SHELXL 2019/3 (Sheldrick, 2015)'
_computing_structure_solution 'SHELXT 2018/2 (Sheldrick, 2018)'
_diffrn_ambient_temperature 100.00
_diffrn_measured_fraction_theta_full 0.996
_diffrn_measured_fraction_theta_max 0.997
_diffrn_measurement_device_type 'Bruker D8 Venture'
_diffrn_radiation_type MoK\a
_diffrn_radiation_wavelength 0.71073
_diffrn_reflns_av_R_equivalents 0.0512
_diffrn_reflns_av_unetI/netI 0.0234
_diffrn_reflns_Laue_measured_fraction_full 0.996
_diffrn_reflns_Laue_measured_fraction_max 0.997
_diffrn_reflns_limit_h_max 20
_diffrn_reflns_limit_h_min -20
_diffrn_reflns_limit_k_max 21
_diffrn_reflns_limit_k_min -21
_diffrn_reflns_limit_l_max 22
_diffrn_reflns_limit_l_min -22
_diffrn_reflns_number 264002
_diffrn_reflns_point_group_measured_fraction_full 0.996
_diffrn_reflns_point_group_measured_fraction_max 0.997
_diffrn_reflns_theta_full 25.242
_diffrn_reflns_theta_max 39.463
_diffrn_reflns_theta_min 1.710
_diffrn_source_current 1.0
_diffrn_source_power 0.05
_diffrn_source_voltage 50.0
_exptl_absorpt_coefficient_mu 2.854
_exptl_absorpt_correction_T_max 0.7477
_exptl_absorpt_correction_T_min 0.4587
_exptl_absorpt_correction_type multi-scan
_exptl_absorpt_process_details
;
SADABS-2016/2 (Bruker,2016/2) was used for absorption correction.
wR2(int) was 0.1043 before and 0.0646 after correction.
The Ratio of minimum to maximum transmission is 0.6135.
The \l/2 correction factor is Not present.
;
_exptl_crystal_colour 'clear whiteish colourless'
_exptl_crystal_colour_lustre clear
_exptl_crystal_colour_modifier whiteish
_exptl_crystal_colour_primary colourless
_exptl_crystal_density_diffrn 1.882
_exptl_crystal_description hexagonal
_exptl_crystal_F_000 916
_exptl_crystal_preparation Luminescent
_exptl_crystal_size_max 0.783
_exptl_crystal_size_mid 0.62
_exptl_crystal_size_min 0.444
_refine_diff_density_max 1.734
_refine_diff_density_min -1.453
_refine_diff_density_rms 0.113
_refine_ls_extinction_coef 0.0017(2)
_refine_ls_extinction_expression Fc^*^=kFc[1+0.001xFc^2^\l^3^/sin(2\q)]^-1/4^
_refine_ls_extinction_method 'SHELXL-2019/2 (Sheldrick 2019)'
_refine_ls_goodness_of_fit_ref 1.135
_refine_ls_hydrogen_treatment mixed
_refine_ls_matrix_type full
_refine_ls_number_parameters 494
_refine_ls_number_reflns 19286
_refine_ls_number_restraints 0
_refine_ls_restrained_S_all 1.135
_refine_ls_R_factor_all 0.0184
_refine_ls_R_factor_gt 0.0175
_refine_ls_shift/su_max 0.003
_refine_ls_shift/su_mean 0.000
_refine_ls_structure_factor_coef Fsqd
_refine_ls_weighting_details 'w=1/[\s^2^(Fo^2^)+(0.0144P)^2^+1.1243P] where P=(Fo^2^+2Fc^2^)/3'
_refine_ls_weighting_scheme calc
_refine_ls_wR_factor_gt 0.0437
_refine_ls_wR_factor_ref 0.0441
_reflns_Friedel_coverage 0.000
_reflns_number_gt 18736
_reflns_number_total 19286
_reflns_threshold_expression 'I > 2\s(I)'
_cod_data_source_file d5dt02952j2.cif
_cod_data_source_block mo_dv6194_0m
_cod_depositor_comments 'Adding full bibliography for 7720268--7720277.cif.'
_cod_database_code 7720277
_shelx_shelxl_version_number 2019/3
_shelx_space_group_comment
;
The symmetry employed for this shelxl refinement is uniquely defined
by the following loop, which should always be used as a source of
symmetry information in preference to the above space-group names.
They are only intended as comments.
;
_shelx_estimated_absorpt_t_max 0.364
_shelx_estimated_absorpt_t_min 0.213
_olex2_refinement_description
;
1. Fixed Uiso
 At 1.2 times of:
  All C(H) groups, All N(H,H) groups
 At 1.5 times of:
  All O(H,H) groups
2.a Free rotating group:
 O1W(H1WA,H1WB), O2W(H2WA,H2WB)
2.b Rotating group:
 O6W(H6WA,H6WB), O5W(H5WA,H5WB)
2.c Aromatic/amide H refined with riding coordinates:
 C19(H19), C12(H12), C18(H18), C17(H17), C4(H4), C10(H10), C3(H3), C11(H11),
 C5(H5)
2.d X=CH2 refined with riding coordinates:
 N8(H8A,H8B), N5(H5A,H5B), N9(H9A,H9B), N4(H4A,H4B), N7(H7A,H7B), N6(H6A,H6B)
;
_olex2_submission_special_instructions 'No special instructions were received'

loop_
_space_group_symop_operation_xyz
'x, y, z'
'-x, -y, -z'

loop_
_atom_site_label
_atom_site_type_symbol
_atom_site_fract_x
_atom_site_fract_y
_atom_site_fract_z
_atom_site_U_iso_or_equiv
_atom_site_adp_type
_atom_site_occupancy
_atom_site_site_symmetry_order
_atom_site_calc_flag
_atom_site_refinement_flags_posn
_atom_site_refinement_flags_adp
_atom_site_refinement_flags_occupancy
_atom_site_disorder_assembly
_atom_site_disorder_group
Tm1 Tm 0.19881(2) 0.71191(2) 0.26146(2) 0.00399(1) Uani 1 1 d . . . . .
Na1 Na 0.61383(4) 0.37772(4) 0.45507(4) 0.00968(7) Uani 1 1 d . . . . .
O9 O 0.22752(6) 0.67948(6) 0.06000(6) 0.00800(10) Uani 1 1 d . . . . .
O4W O 0.48852(7) 0.29229(7) 0.60633(7) 0.01174(12) Uani 1 1 d . . . . .
O3W O 0.77023(8) 0.16040(7) 0.11422(7) 0.01474(13) Uani 1 1 d . . . . .
O7 O 0.39511(6) 0.75174(6) 0.21383(6) 0.00759(10) Uani 1 1 d . . . . .
O2 O -0.08021(7) 0.49927(7) 0.33107(7) 0.01311(13) Uani 1 1 d . . . . .
O6 O -0.09196(7) 0.95816(7) 0.15520(7) 0.01196(12) Uani 1 1 d . . . . .
O11 O 0.29152(6) 0.60046(6) 0.38634(6) 0.00751(10) Uani 1 1 d . . . . .
O3 O 0.18531(7) 0.85443(6) 0.40010(6) 0.00911(10) Uani 1 1 d . . . . .
O5 O 0.01710(6) 0.81309(6) 0.22680(6) 0.00835(10) Uani 1 1 d . . . . .
O10 O 0.28894(7) 0.55799(7) -0.09194(6) 0.01177(12) Uani 1 1 d . . . . .
O6W O 0.68655(7) 0.50747(8) 0.31764(7) 0.01302(12) Uani 1 1 d . . . . .
H6WA H 0.759820 0.510942 0.318261 0.020 Uiso 1 1 d R U . . .
H6WB H 0.694154 0.478878 0.250828 0.020 Uiso 1 1 d R U . . .
O1 O 0.08735(6) 0.56596(6) 0.25978(6) 0.00808(10) Uani 1 1 d . . . . .
O4 O 0.10609(7) 0.93558(7) 0.57418(7) 0.01261(12) Uani 1 1 d . . . . .
O1W O 0.56338(8) 1.07074(8) 0.20871(8) 0.01786(15) Uani 1 1 d G . . . .
H1WA H 0.626772 1.098427 0.178459 0.027 Uiso 1 1 d G U . . .
H1WB H 0.561169 1.013729 0.165979 0.027 Uiso 1 1 d G U . . .
O8 O 0.52401(7) 0.86447(7) 0.14263(7) 0.01160(12) Uani 1 1 d . . . . .
O5W O 0.70555(10) 0.21191(9) 0.34524(8) 0.02183(18) Uani 1 1 d . . . . .
H5WA H 0.737079 0.229503 0.276904 0.033 Uiso 1 1 d R U . . .
H5WB H 0.767348 0.175284 0.367934 0.033 Uiso 1 1 d R U . . .
O2W O -0.24787(7) 0.79396(7) 0.20768(7) 0.01409(13) Uani 1 1 d G . . . .
H2WA H -0.317716 0.814355 0.192677 0.021 Uiso 1 1 d G U . . .
H2WB H -0.212278 0.850665 0.185781 0.021 Uiso 1 1 d G U . . .
O12 O 0.42630(7) 0.45069(6) 0.42196(6) 0.00993(11) Uani 1 1 d . . . . .
N2 N 0.21200(7) 0.89357(6) 0.16857(6) 0.00610(10) Uani 1 1 d . . . . .
N8 N -0.06020(8) 0.36750(10) 0.13995(9) 0.01605(16) Uani 1 1 d . . . . .
H8A H -0.124743 0.344060 0.133924 0.019 Uiso 1 1 calc R U . . .
H8B H -0.056377 0.391922 0.205735 0.019 Uiso 1 1 calc R U . . .
N5 N 0.26871(9) 0.09243(9) 0.56876(8) 0.01478(15) Uani 1 1 d . . . . .
H5A H 0.268783 0.140502 0.622622 0.018 Uiso 1 1 calc R U . . .
H5B H 0.211014 0.053570 0.578211 0.018 Uiso 1 1 calc R U . . .
N9 N 0.02806(9) 0.32974(9) -0.05012(8) 0.01432(15) Uani 1 1 d . . . . .
H9A H -0.035554 0.305904 -0.058144 0.017 Uiso 1 1 calc R U . . .
H9B H 0.089849 0.329518 -0.108724 0.017 Uiso 1 1 calc R U . . .
N4 N 0.44383(9) 0.13595(9) 0.45661(9) 0.01538(15) Uani 1 1 d . . . . .
H4A H 0.445567 0.184443 0.509406 0.018 Uiso 1 1 calc R U . . .
H4B H 0.500615 0.125484 0.392668 0.018 Uiso 1 1 calc R U . . .
N7 N 0.13006(8) 0.39817(8) 0.06242(8) 0.01260(14) Uani 1 1 d . . . . .
H7A H 0.133629 0.419755 0.129248 0.015 Uiso 1 1 calc R U . . .
H7B H 0.191581 0.397678 0.003492 0.015 Uiso 1 1 calc R U . . .
N3 N 0.33839(7) 0.52989(6) 0.17642(6) 0.00573(10) Uani 1 1 d . . . . .
N6 N 0.35342(9) 0.00693(9) 0.39147(8) 0.01529(15) Uani 1 1 d . . . . .
H6A H 0.294704 -0.030668 0.400959 0.018 Uiso 1 1 calc R U . . .
H6B H 0.410785 -0.002668 0.327944 0.018 Uiso 1 1 calc R U . . .
C23 C 0.03081(8) 0.36602(8) 0.05037(8) 0.00974(13) Uani 1 1 d . . . . .
C9 C 0.11343(8) 0.96064(7) 0.14822(7) 0.00705(12) Uani 1 1 d . . . . .
C13 C 0.31747(8) 0.92690(7) 0.14009(7) 0.00681(12) Uani 1 1 d . . . . .
C8 C 0.00243(8) 0.90845(8) 0.17996(8) 0.00741(12) Uani 1 1 d . . . . .
C22 C 0.35548(9) 0.07855(9) 0.47343(8) 0.01103(14) Uani 1 1 d . . . . .
C19 C 0.45884(9) 0.34734(8) 0.20277(8) 0.00972(13) Uani 1 1 d . . . . .
H19 H 0.495663 0.297452 0.250627 0.012 Uiso 1 1 calc R U . . .
N1 N 0.03650(7) 0.71529(7) 0.43048(6) 0.00664(10) Uani 1 1 d . . . . .
C12 C 0.32855(9) 1.03103(8) 0.09034(8) 0.01027(14) Uani 1 1 d . . . . .
H12 H 0.404151 1.053490 0.071115 0.012 Uiso 1 1 calc R U . . .
C7 C 0.10944(8) 0.86796(8) 0.49621(8) 0.00797(12) Uani 1 1 d . . . . .
C18 C 0.47128(9) 0.31193(8) 0.09237(8) 0.01050(14) Uani 1 1 d . . . . .
H18 H 0.515687 0.236608 0.064003 0.013 Uiso 1 1 calc R U . . .
C21 C 0.36911(8) 0.50528(7) 0.35937(7) 0.00639(12) Uani 1 1 d . . . . .
C15 C 0.28594(8) 0.58421(8) 0.00610(7) 0.00668(12) Uani 1 1 d . . . . .
C20 C 0.39122(8) 0.45747(7) 0.24127(7) 0.00659(12) Uani 1 1 d . . . . .
C17 C 0.41805(8) 0.38790(8) 0.02401(8) 0.00919(13) Uani 1 1 d . . . . .
H17 H 0.426389 0.366230 -0.052017 0.011 Uiso 1 1 calc R U . . .
C1 C -0.00957(8) 0.56334(8) 0.33462(8) 0.00760(12) Uani 1 1 d . . . . .
C14 C 0.42163(8) 0.84169(7) 0.16701(7) 0.00656(12) Uani 1 1 d . . . . .
C6 C 0.01881(8) 0.79155(8) 0.51526(7) 0.00777(12) Uani 1 1 d . . . . .
C4 C -0.15321(10) 0.72348(10) 0.61967(9) 0.01476(17) Uani 1 1 d . . . . .
H4 H -0.217984 0.725815 0.685144 0.018 Uiso 1 1 calc R U . . .
C16 C 0.35221(8) 0.49656(7) 0.07001(7) 0.00647(12) Uani 1 1 d . . . . .
C10 C 0.11634(9) 1.06634(8) 0.09861(8) 0.01011(13) Uani 1 1 d . . . . .
H10 H 0.045343 1.113255 0.085002 0.012 Uiso 1 1 calc R U . . .
C3 C -0.13566(9) 0.64496(9) 0.53029(9) 0.01225(15) Uani 1 1 d . . . . .
H3 H -0.188393 0.593662 0.533109 0.015 Uiso 1 1 calc R U . . .
C2 C -0.03868(8) 0.64398(8) 0.43690(8) 0.00763(12) Uani 1 1 d . . . . .
C11 C 0.22601(9) 1.10148(8) 0.06947(9) 0.01183(15) Uani 1 1 d . . . . .
H11 H 0.230746 1.173140 0.035534 0.014 Uiso 1 1 calc R U . . .
C5 C -0.07537(9) 0.79818(9) 0.61226(8) 0.01210(15) Uani 1 1 d . . . . .
H5 H -0.086150 0.852595 0.672062 0.015 Uiso 1 1 calc R U . . .
H3WA H 0.828(2) 0.103(2) 0.1118(19) 0.025(5) Uiso 1 1 d . . . . .
H4WA H 0.521(2) 0.277(2) 0.662(2) 0.025(5) Uiso 1 1 d . . . . .
H4WB H 0.433(2) 0.351(2) 0.627(2) 0.030(6) Uiso 1 1 d . . . . .
H3WB H 0.779(2) 0.204(2) 0.056(2) 0.036(6) Uiso 1 1 d . . . . .

loop_
_atom_site_aniso_label
_atom_site_aniso_U_11
_atom_site_aniso_U_22
_atom_site_aniso_U_33
_atom_site_aniso_U_23
_atom_site_aniso_U_13
_atom_site_aniso_U_12
Tm1 0.00332(2) 0.00406(2) 0.00493(2) 0.00013(1) -0.00186(1) -0.00059(1)
Na1 0.00926(16) 0.01000(16) 0.00950(16) -0.00111(13) -0.00369(13) 0.00002(13)
O9 0.0087(2) 0.0076(2) 0.0071(2) -0.00034(19) -0.00262(19) 0.00029(19)
O4W 0.0117(3) 0.0122(3) 0.0128(3) 0.0008(2) -0.0062(2) -0.0023(2)
O3W 0.0162(3) 0.0121(3) 0.0120(3) 0.0025(2) -0.0018(2) 0.0029(2)
O7 0.0062(2) 0.0071(2) 0.0101(3) 0.00217(19) -0.00313(19) -0.00173(19)
O2 0.0106(3) 0.0154(3) 0.0153(3) -0.0032(2) -0.0022(2) -0.0083(2)
O6 0.0077(3) 0.0114(3) 0.0180(3) 0.0039(2) -0.0074(2) 0.0000(2)
O11 0.0068(2) 0.0077(2) 0.0075(2) -0.00012(19) -0.00283(19) 0.00080(19)
O3 0.0086(3) 0.0099(3) 0.0086(2) -0.0021(2) -0.0006(2) -0.0036(2)
O5 0.0068(2) 0.0078(2) 0.0114(3) 0.0025(2) -0.0042(2) -0.00139(19)
O10 0.0138(3) 0.0146(3) 0.0071(3) -0.0021(2) -0.0050(2) -0.0004(2)
O6W 0.0102(3) 0.0187(3) 0.0095(3) -0.0021(2) -0.0015(2) -0.0031(2)
O1 0.0065(2) 0.0089(2) 0.0087(2) -0.0010(2) -0.00076(19) -0.00268(19)
O4 0.0143(3) 0.0129(3) 0.0113(3) -0.0053(2) -0.0028(2) -0.0048(2)
O1W 0.0168(3) 0.0147(3) 0.0203(4) -0.0029(3) -0.0004(3) -0.0051(3)
O8 0.0065(2) 0.0121(3) 0.0173(3) 0.0031(2) -0.0034(2) -0.0042(2)
O5W 0.0284(5) 0.0183(4) 0.0152(3) -0.0056(3) -0.0099(3) 0.0078(3)
O2W 0.0102(3) 0.0157(3) 0.0160(3) 0.0006(3) -0.0031(2) -0.0026(2)
O12 0.0102(3) 0.0103(3) 0.0101(3) 0.0018(2) -0.0065(2) 0.0006(2)
N2 0.0056(2) 0.0059(3) 0.0071(3) 0.0004(2) -0.0026(2) -0.0008(2)
N8 0.0091(3) 0.0224(4) 0.0164(4) -0.0080(3) -0.0016(3) -0.0046(3)
N5 0.0168(4) 0.0167(4) 0.0116(3) -0.0017(3) -0.0023(3) -0.0070(3)
N9 0.0115(3) 0.0169(4) 0.0150(4) -0.0058(3) -0.0061(3) -0.0007(3)
N4 0.0165(4) 0.0161(4) 0.0161(4) -0.0017(3) -0.0043(3) -0.0091(3)
N7 0.0097(3) 0.0139(3) 0.0161(4) -0.0023(3) -0.0049(3) -0.0047(3)
N3 0.0053(2) 0.0063(3) 0.0059(2) 0.0002(2) -0.0021(2) -0.0011(2)
N6 0.0157(4) 0.0185(4) 0.0131(3) -0.0055(3) -0.0019(3) -0.0090(3)
C23 0.0076(3) 0.0077(3) 0.0143(4) -0.0025(3) -0.0052(3) 0.0005(2)
C9 0.0071(3) 0.0061(3) 0.0078(3) 0.0005(2) -0.0032(2) 0.0000(2)
C13 0.0066(3) 0.0065(3) 0.0077(3) 0.0009(2) -0.0024(2) -0.0015(2)
C8 0.0064(3) 0.0074(3) 0.0087(3) 0.0002(2) -0.0036(2) -0.0001(2)
C22 0.0123(4) 0.0107(3) 0.0113(3) -0.0004(3) -0.0044(3) -0.0037(3)
C19 0.0104(3) 0.0073(3) 0.0109(3) -0.0004(3) -0.0042(3) 0.0010(3)
N1 0.0059(3) 0.0071(3) 0.0073(3) -0.0005(2) -0.0023(2) -0.0015(2)
C12 0.0099(3) 0.0082(3) 0.0130(3) 0.0034(3) -0.0026(3) -0.0033(3)
C7 0.0075(3) 0.0084(3) 0.0084(3) -0.0015(2) -0.0028(2) -0.0015(2)
C18 0.0108(3) 0.0076(3) 0.0117(3) -0.0022(3) -0.0036(3) 0.0018(3)
C21 0.0060(3) 0.0068(3) 0.0068(3) 0.0008(2) -0.0027(2) -0.0012(2)
C15 0.0060(3) 0.0080(3) 0.0064(3) -0.0001(2) -0.0022(2) -0.0016(2)
C20 0.0061(3) 0.0064(3) 0.0074(3) 0.0002(2) -0.0027(2) -0.0006(2)
C17 0.0085(3) 0.0090(3) 0.0093(3) -0.0026(3) -0.0023(2) 0.0000(2)
C1 0.0063(3) 0.0076(3) 0.0098(3) 0.0003(2) -0.0029(2) -0.0025(2)
C14 0.0058(3) 0.0066(3) 0.0076(3) 0.0001(2) -0.0019(2) -0.0018(2)
C6 0.0075(3) 0.0083(3) 0.0072(3) -0.0013(2) -0.0015(2) -0.0017(2)
C4 0.0128(4) 0.0188(4) 0.0107(4) -0.0026(3) 0.0029(3) -0.0065(3)
C16 0.0054(3) 0.0071(3) 0.0068(3) -0.0009(2) -0.0018(2) -0.0007(2)
C10 0.0103(3) 0.0073(3) 0.0128(3) 0.0026(3) -0.0043(3) -0.0004(3)
C3 0.0104(3) 0.0150(4) 0.0109(3) -0.0008(3) 0.0009(3) -0.0062(3)
C2 0.0065(3) 0.0082(3) 0.0085(3) 0.0002(2) -0.0018(2) -0.0026(2)
C11 0.0122(4) 0.0083(3) 0.0152(4) 0.0048(3) -0.0041(3) -0.0023(3)
C5 0.0115(4) 0.0148(4) 0.0084(3) -0.0028(3) 0.0011(3) -0.0038(3)

loop_
_atom_type_symbol
_atom_type_description
_atom_type_scat_dispersion_real
_atom_type_scat_dispersion_imag
_atom_type_scat_source
C C 0.0033 0.0016 'International Tables Vol C Tables 4.2.6.8 and 6.1.1.4'
H H 0.0000 0.0000 'International Tables Vol C Tables 4.2.6.8 and 6.1.1.4'
N N 0.0061 0.0033 'International Tables Vol C Tables 4.2.6.8 and 6.1.1.4'
Na Na 0.0362 0.0249 'International Tables Vol C Tables 4.2.6.8 and 6.1.1.4'
O O 0.0106 0.0060 'International Tables Vol C Tables 4.2.6.8 and 6.1.1.4'
Tm Tm -0.3139 5.2483 'International Tables Vol C Tables 4.2.6.8 and 6.1.1.4'

loop_
_geom_angle_atom_site_label_1
_geom_angle_atom_site_label_2
_geom_angle_atom_site_label_3
_geom_angle
_geom_angle_site_symmetry_1
_geom_angle_site_symmetry_3
_geom_angle_publ_flag
O9 Tm1 N2 70.70(2) . . ?
O9 Tm1 N3 64.40(2) . . ?
O7 Tm1 O9 86.52(2) . . ?
O7 Tm1 O1 144.46(2) . . ?
O7 Tm1 N2 65.57(2) . . ?
O7 Tm1 N3 74.19(2) . . ?
O7 Tm1 N1 137.08(2) . . ?
O11 Tm1 O9 129.98(2) . . ?
O11 Tm1 O7 77.60(2) . . ?
O11 Tm1 O3 78.63(3) . . ?
O11 Tm1 O5 146.92(2) . . ?
O11 Tm1 O1 87.45(2) . . ?
O11 Tm1 N2 137.05(2) . . ?
O11 Tm1 N3 65.67(2) . . ?
O11 Tm1 N1 75.26(2) . . ?
O3 Tm1 O9 142.91(2) . . ?
O3 Tm1 O7 76.70(2) . . ?
O3 Tm1 O1 131.96(2) . . ?
O3 Tm1 N2 72.26(3) . . ?
O3 Tm1 N3 137.70(2) . . ?
O3 Tm1 N1 65.83(2) . . ?
O5 Tm1 O9 75.23(2) . . ?
O5 Tm1 O7 130.82(2) . . ?
O5 Tm1 O3 91.02(3) . . ?
O5 Tm1 O1 76.27(2) . . ?
O5 Tm1 N2 65.33(2) . . ?
O5 Tm1 N3 131.28(2) . . ?
O5 Tm1 N1 71.86(3) . . ?
O1 Tm1 O9 78.70(2) . . ?
O1 Tm1 N2 135.48(2) . . ?
O1 Tm1 N3 70.28(2) . . ?
O1 Tm1 N1 66.18(2) . . ?
N2 Tm1 N3 120.25(3) . . ?
N1 Tm1 O9 136.26(2) . . ?
N1 Tm1 N2 118.03(3) . . ?
N1 Tm1 N3 121.58(3) . . ?
Na1 Na1 H4WB 64.6(6) 2_666 . ?
O4W Na1 Na1 82.88(3) . 2_666 ?
O4W Na1 O11 78.47(3) . 2_666 ?
O4W Na1 O12 88.65(3) . 2_666 ?
O4W Na1 C21 78.55(3) . 2_666 ?
O4W Na1 H4WB 18.2(5) . . ?
O11 Na1 Na1 93.16(2) 2_666 2_666 ?
O11 Na1 C21 27.39(2) 2_666 2_666 ?
O11 Na1 H4WB 80.7(5) 2_666 . ?
O6W Na1 Na1 80.61(3) . 2_666 ?
O6W Na1 O4W 163.23(3) . . ?
O6W Na1 O11 105.33(3) . 2_666 ?
O6W Na1 O12 81.10(3) . 2_666 ?
O6W Na1 C21 97.25(3) . 2_666 ?
O6W Na1 H4WB 145.1(6) . . ?
O5W Na1 Na1 153.46(4) . 2_666 ?
O5W Na1 O4W 97.41(4) . . ?
O5W Na1 O11 112.98(3) . 2_666 ?
O5W Na1 O6W 96.03(4) . . ?
O5W Na1 O12 108.94(4) . . ?
O5W Na1 O12 163.79(4) . 2_666 ?
O5W Na1 C21 140.37(4) . 2_666 ?
O5W Na1 H4WB 113.5(5) . . ?
O12 Na1 Na1 42.099(19) 2_666 2_666 ?
O12 Na1 Na1 44.72(2) . 2_666 ?
O12 Na1 O4W 80.80(3) . . ?
O12 Na1 O11 53.42(2) 2_666 2_666 ?
O12 Na1 O11 135.03(3) . 2_666 ?
O12 Na1 O6W 85.38(3) . . ?
O12 Na1 O12 86.82(3) . 2_666 ?
O12 Na1 C21 109.22(3) . 2_666 ?
O12 Na1 C21 26.70(2) 2_666 2_666 ?
O12 Na1 H4WB 68.2(5) . . ?
O12 Na1 H4WB 75.3(5) 2_666 . ?
C21 Na1 Na1 65.88(2) 2_666 2_666 ?
C21 Na1 H4WB 72.1(5) 2_666 . ?
C15 O9 Tm1 123.16(6) . . ?
Na1 O4W H4WA 112.0(15) . . ?
Na1 O4W H4WB 96.7(17) . . ?
H4WA O4W H4WB 106(2) . . ?
H3WA O3W H3WB 116(2) . . ?
C14 O7 Tm1 124.80(6) . . ?
Tm1 O11 Na1 140.84(3) . 2_666 ?
C21 O11 Tm1 124.73(6) . . ?
C21 O11 Na1 86.55(5) . 2_666 ?
C7 O3 Tm1 124.17(6) . . ?
C8 O5 Tm1 125.80(6) . . ?
Na1 O6W H6WA 109.5 . . ?
Na1 O6W H6WB 109.4 . . ?
H6WA O6W H6WB 104.5 . . ?
C1 O1 Tm1 122.47(6) . . ?
H1WA O1W H1WB 109.5 . . ?
Na1 O5W H5WA 109.6 . . ?
Na1 O5W H5WB 109.6 . . ?
H5WA O5W H5WB 104.5 . . ?
H2WA O2W H2WB 104.5 . . ?
Na1 O12 Na1 93.18(3) . 2_666 ?
C21 O12 Na1 147.29(7) . . ?
C21 O12 Na1 91.41(6) . 2_666 ?
C9 N2 Tm1 120.08(6) . . ?
C9 N2 C13 119.91(8) . . ?
C13 N2 Tm1 119.99(6) . . ?
H8A N8 H8B 120.0 . . ?
C23 N8 H8A 120.0 . . ?
C23 N8 H8B 120.0 . . ?
H5A N5 H5B 120.0 . . ?
C22 N5 H5A 120.0 . . ?
C22 N5 H5B 120.0 . . ?
H9A N9 H9B 120.0 . . ?
C23 N9 H9A 120.0 . . ?
C23 N9 H9B 120.0 . . ?
H4A N4 H4B 120.0 . . ?
C22 N4 H4A 120.0 . . ?
C22 N4 H4B 120.0 . . ?
H7A N7 H7B 120.0 . . ?
C23 N7 H7A 120.0 . . ?
C23 N7 H7B 120.0 . . ?
C20 N3 Tm1 119.17(6) . . ?
C16 N3 Tm1 121.34(6) . . ?
C16 N3 C20 119.10(8) . . ?
H6A N6 H6B 120.0 . . ?
C22 N6 H6A 120.0 . . ?
C22 N6 H6B 120.0 . . ?
N8 C23 N9 121.58(9) . . ?
N8 C23 N7 118.87(9) . . ?
N9 C23 N7 119.51(10) . . ?
N2 C9 C8 113.69(7) . . ?
N2 C9 C10 121.84(8) . . ?
C10 C9 C8 124.42(8) . . ?
N2 C13 C12 122.07(8) . . ?
N2 C13 C14 114.10(7) . . ?
C12 C13 C14 123.83(8) . . ?
O6 C8 O5 125.55(9) . . ?
O6 C8 C9 119.43(8) . . ?
O5 C8 C9 114.96(7) . . ?
N5 C22 N4 121.43(9) . . ?
N5 C22 N6 119.55(9) . . ?
N4 C22 N6 119.01(10) . . ?
C18 C19 H19 120.8 . . ?
C20 C19 H19 120.8 . . ?
C20 C19 C18 118.35(8) . . ?
C6 N1 Tm1 120.29(6) . . ?
C2 N1 Tm1 119.88(6) . . ?
C2 N1 C6 119.76(8) . . ?
C13 C12 H12 120.9 . . ?
C13 C12 C11 118.24(9) . . ?
C11 C12 H12 120.9 . . ?
O3 C7 C6 115.34(8) . . ?
O4 C7 O3 125.81(9) . . ?
O4 C7 C6 118.82(8) . . ?
C19 C18 H18 120.3 . . ?
C17 C18 C19 119.32(8) . . ?
C17 C18 H18 120.3 . . ?
O11 C21 Na1 66.05(5) . 2_666 ?
O11 C21 C20 115.86(7) . . ?
O12 C21 Na1 61.90(5) . 2_666 ?
O12 C21 O11 125.31(8) . . ?
O12 C21 C20 118.83(8) . . ?
C20 C21 Na1 162.75(6) . 2_666 ?
O9 C15 C16 116.05(7) . . ?
O10 C15 O9 125.38(8) . . ?
O10 C15 C16 118.54(8) . . ?
N3 C20 C19 122.46(8) . . ?
N3 C20 C21 113.99(7) . . ?
C19 C20 C21 123.54(8) . . ?
C18 C17 H17 120.9 . . ?
C18 C17 C16 118.17(8) . . ?
C16 C17 H17 120.9 . . ?
O2 C1 O1 125.59(9) . . ?
O2 C1 C2 118.22(8) . . ?
O1 C1 C2 116.18(8) . . ?
O7 C14 C13 115.51(7) . . ?
O8 C14 O7 125.56(8) . . ?
O8 C14 C13 118.93(8) . . ?
N1 C6 C7 114.22(8) . . ?
N1 C6 C5 121.92(8) . . ?
C5 C6 C7 123.86(8) . . ?
C3 C4 H4 120.2 . . ?
C5 C4 H4 120.2 . . ?
C5 C4 C3 119.51(9) . . ?
N3 C16 C15 114.27(7) . . ?
N3 C16 C17 122.58(8) . . ?
C17 C16 C15 123.09(8) . . ?
C9 C10 H10 120.8 . . ?
C11 C10 C9 118.30(8) . . ?
C11 C10 H10 120.8 . . ?
C4 C3 H3 121.0 . . ?
C2 C3 C4 118.04(9) . . ?
C2 C3 H3 121.0 . . ?
N1 C2 C1 114.37(8) . . ?
N1 C2 C3 122.26(8) . . ?
C3 C2 C1 123.36(8) . . ?
C12 C11 C10 119.62(9) . . ?
C12 C11 H11 120.2 . . ?
C10 C11 H11 120.2 . . ?
C6 C5 H5 120.8 . . ?
C4 C5 C6 118.49(9) . . ?
C4 C5 H5 120.8 . . ?

loop_
_geom_bond_atom_site_label_1
_geom_bond_atom_site_label_2
_geom_bond_distance
_geom_bond_site_symmetry_2
_geom_bond_publ_flag
Tm1 O9 2.4445(7) . ?
Tm1 O7 2.3698(7) . ?
Tm1 O11 2.3505(7) . ?
Tm1 O3 2.3677(7) . ?
Tm1 O5 2.3509(7) . ?
Tm1 O1 2.3840(7) . ?
Tm1 N2 2.4466(8) . ?
Tm1 N3 2.4635(7) . ?
Tm1 N1 2.4244(8) . ?
Na1 Na1 3.4579(9) 2_666 ?
Na1 O4W 2.4181(9) . ?
Na1 O11 2.5285(8) 2_666 ?
Na1 O6W 2.3950(10) . ?
Na1 O5W 2.2895(10) . ?
Na1 O12 2.4369(9) 2_666 ?
Na1 O12 2.3219(8) . ?
Na1 C21 2.7616(10) 2_666 ?
Na1 H4WB 2.65(2) . ?
O9 C15 1.2776(11) . ?
O4W H4WA 0.87(2) . ?
O4W H4WB 0.84(3) . ?
O3W H3WA 0.84(2) . ?
O3W H3WB 0.88(3) . ?
O7 C14 1.2672(11) . ?
O2 C1 1.2461(11) . ?
O6 C8 1.2481(11) . ?
O11 C21 1.2730(11) . ?
O3 C7 1.2719(12) . ?
O5 C8 1.2647(11) . ?
O10 C15 1.2423(11) . ?
O6W H6WA 0.8703 . ?
O6W H6WB 0.8702 . ?
O1 C1 1.2702(11) . ?
O4 C7 1.2456(11) . ?
O1W H1WA 0.8700 . ?
O1W H1WB 0.8700 . ?
O8 C14 1.2459(11) . ?
O5W H5WA 0.8717 . ?
O5W H5WB 0.8719 . ?
O2W H2WA 0.8695 . ?
O2W H2WB 0.8703 . ?
O12 C21 1.2410(11) . ?
N2 C9 1.3356(11) . ?
N2 C13 1.3371(12) . ?
N8 H8A 0.8800 . ?
N8 H8B 0.8800 . ?
N8 C23 1.3189(14) . ?
N5 H5A 0.8800 . ?
N5 H5B 0.8800 . ?
N5 C22 1.3248(14) . ?
N9 H9A 0.8800 . ?
N9 H9B 0.8800 . ?
N9 C23 1.3274(13) . ?
N4 H4A 0.8800 . ?
N4 H4B 0.8800 . ?
N4 C22 1.3288(14) . ?
N7 H7A 0.8800 . ?
N7 H7B 0.8800 . ?
N7 C23 1.3420(13) . ?
N3 C20 1.3342(11) . ?
N3 C16 1.3340(11) . ?
N6 H6A 0.8800 . ?
N6 H6B 0.8800 . ?
N6 C22 1.3351(13) . ?
C9 C8 1.5176(13) . ?
C9 C10 1.3932(13) . ?
C13 C12 1.3901(13) . ?
C13 C14 1.5158(12) . ?
C19 H19 0.9500 . ?
C19 C18 1.3915(14) . ?
C19 C20 1.3894(13) . ?
N1 C6 1.3341(12) . ?
N1 C2 1.3337(12) . ?
C12 H12 0.9500 . ?
C12 C11 1.3911(14) . ?
C7 C6 1.5107(13) . ?
C18 H18 0.9500 . ?
C18 C17 1.3903(14) . ?
C21 C20 1.5067(12) . ?
C15 C16 1.5048(12) . ?
C17 H17 0.9500 . ?
C17 C16 1.3916(13) . ?
C1 C2 1.5109(13) . ?
C6 C5 1.3911(13) . ?
C4 H4 0.9500 . ?
C4 C3 1.3946(15) . ?
C4 C5 1.3878(15) . ?
C10 H10 0.9500 . ?
C10 C11 1.3930(14) . ?
C3 H3 0.9500 . ?
C3 C2 1.3906(13) . ?
C11 H11 0.9500 . ?
C5 H5 0.9500 . ?

loop_
_geom_torsion_atom_site_label_1
_geom_torsion_atom_site_label_2
_geom_torsion_atom_site_label_3
_geom_torsion_atom_site_label_4
_geom_torsion
_geom_torsion_site_symmetry_1
_geom_torsion_site_symmetry_2
_geom_torsion_site_symmetry_3
_geom_torsion_site_symmetry_4
_geom_torsion_publ_flag
Tm1 O9 C15 O10 169.51(7) . . . . ?
Tm1 O9 C15 C16 -8.25(10) . . . . ?
Tm1 O7 C14 O8 179.13(7) . . . . ?
Tm1 O7 C14 C13 -0.65(11) . . . . ?
Tm1 O11 C21 Na1 154.60(6) . . . 2_666 ?
Tm1 O11 C21 O12 173.48(7) . . . . ?
Tm1 O11 C21 C20 -6.48(11) . . . . ?
Tm1 O3 C7 O4 173.89(8) . . . . ?
Tm1 O3 C7 C6 -4.47(11) . . . . ?
Tm1 O5 C8 O6 175.08(7) . . . . ?
Tm1 O5 C8 C9 -2.06(11) . . . . ?
Tm1 O1 C1 O2 170.08(8) . . . . ?
Tm1 O1 C1 C2 -11.11(11) . . . . ?
Tm1 N2 C9 C8 -4.17(10) . . . . ?
Tm1 N2 C9 C10 178.02(7) . . . . ?
Tm1 N2 C13 C12 -177.97(7) . . . . ?
Tm1 N2 C13 C14 1.95(10) . . . . ?
Tm1 N3 C20 C19 171.83(7) . . . . ?
Tm1 N3 C20 C21 -7.25(10) . . . . ?
Tm1 N3 C16 C15 5.77(10) . . . . ?
Tm1 N3 C16 C17 -171.55(7) . . . . ?
Tm1 N1 C6 C7 -2.03(10) . . . . ?
Tm1 N1 C6 C5 178.22(7) . . . . ?
Tm1 N1 C2 C1 1.97(10) . . . . ?
Tm1 N1 C2 C3 -177.81(7) . . . . ?
Na1 O11 C21 O12 18.88(9) 2_666 . . . ?
Na1 O11 C21 C20 -161.08(7) 2_666 . . . ?
Na1 O12 C21 Na1 -98.10(11) . . . 2_666 ?
Na1 O12 C21 O11 -19.58(10) 2_666 . . . ?
Na1 O12 C21 O11 -117.68(12) . . . . ?
Na1 O12 C21 C20 160.37(7) 2_666 . . . ?
Na1 O12 C21 C20 62.27(15) . . . . ?
Na1 C21 C20 N3 -83.5(2) 2_666 . . . ?
Na1 C21 C20 C19 97.4(2) 2_666 . . . ?
O9 C15 C16 N3 1.45(11) . . . . ?
O9 C15 C16 C17 178.75(8) . . . . ?
O2 C1 C2 N1 -175.40(9) . . . . ?
O2 C1 C2 C3 4.38(14) . . . . ?
O11 C21 C20 N3 8.79(11) . . . . ?
O11 C21 C20 C19 -170.28(9) . . . . ?
O3 C7 C6 N1 4.07(12) . . . . ?
O3 C7 C6 C5 -176.18(9) . . . . ?
O10 C15 C16 N3 -176.47(8) . . . . ?
O10 C15 C16 C17 0.83(13) . . . . ?
O1 C1 C2 N1 5.70(12) . . . . ?
O1 C1 C2 C3 -174.52(9) . . . . ?
O4 C7 C6 N1 -174.41(9) . . . . ?
O4 C7 C6 C5 5.34(14) . . . . ?
O12 C21 C20 N3 -171.17(8) . . . . ?
O12 C21 C20 C19 9.76(13) . . . . ?
N2 C9 C8 O6 -173.35(8) . . . . ?
N2 C9 C8 O5 3.98(11) . . . . ?
N2 C9 C10 C11 0.30(14) . . . . ?
N2 C13 C12 C11 -0.40(14) . . . . ?
N2 C13 C14 O7 -0.90(11) . . . . ?
N2 C13 C14 O8 179.32(8) . . . . ?
C9 N2 C13 C12 0.72(13) . . . . ?
C9 N2 C13 C14 -179.36(8) . . . . ?
C9 C10 C11 C12 0.02(15) . . . . ?
C13 N2 C9 C8 177.14(8) . . . . ?
C13 N2 C9 C10 -0.67(13) . . . . ?
C13 C12 C11 C10 0.03(15) . . . . ?
C8 C9 C10 C11 -177.27(9) . . . . ?
C19 C18 C17 C16 -1.07(14) . . . . ?
N1 C6 C5 C4 -0.55(16) . . . . ?
C12 C13 C14 O7 179.02(9) . . . . ?
C12 C13 C14 O8 -0.76(14) . . . . ?
C7 C6 C5 C4 179.72(10) . . . . ?
C18 C19 C20 N3 -0.10(14) . . . . ?
C18 C19 C20 C21 178.89(9) . . . . ?
C18 C17 C16 N3 -0.13(14) . . . . ?
C18 C17 C16 C15 -177.21(9) . . . . ?
C20 N3 C16 C15 178.52(8) . . . . ?
C20 N3 C16 C17 1.20(13) . . . . ?
C20 C19 C18 C17 1.18(15) . . . . ?
C14 C13 C12 C11 179.69(9) . . . . ?
C6 N1 C2 C1 179.12(8) . . . . ?
C6 N1 C2 C3 -0.67(14) . . . . ?
C4 C3 C2 N1 -0.26(16) . . . . ?
C4 C3 C2 C1 179.98(10) . . . . ?
C16 N3 C20 C19 -1.08(13) . . . . ?
C16 N3 C20 C21 179.84(7) . . . . ?
C10 C9 C8 O6 4.40(14) . . . . ?
C10 C9 C8 O5 -178.27(9) . . . . ?
C3 C4 C5 C6 -0.39(17) . . . . ?
C2 N1 C6 C7 -179.16(8) . . . . ?
C2 N1 C6 C5 1.08(14) . . . . ?
C5 C4 C3 C2 0.78(17) . . . . ?
